data_7154007
loop_
_publ_author_name
'Clarke, Leslie Ann'
'Ring, Aoife'
'Ford, Alan'
'Sinha, Abhijeet S.'
'Lawrence, Simon E.'
'Maguire, Anita R.'

_publ_section_title
;
 Enantioselective copper catalysed C-H insertion reaction of
 2-sulfonyl-2-diazoacetamides to form \g-lactams.
;
_journal_issue 38
_journal_name_full 'Organic &amp; biomolecular chemistry'
_journal_page_first 7612
_journal_page_last 7628
_journal_paper_doi 10.1039/c4ob01430h
_journal_volume 12
_journal_year 2014
_chemical_absolute_configuration ad
_chemical_formula_moiety 'C14 H19 N O3 S'
_chemical_formula_sum 'C14 H19 N O3 S'
_chemical_formula_weight 281.36
_chemical_name_common trans-Methyl-3-(phenylsulfonyl)-1-propylpyrrolidin-2-one
_space_group_crystal_system orthorhombic
_space_group_IT_number 19
_space_group_name_Hall 'P 2ac 2ab'
_space_group_name_H-M_alt 'P 21 21 21'
_symmetry_space_group_name_Hall 'P 2ac 2ab'
_symmetry_space_group_name_H-M 'P 21 21 21'
_atom_sites_solution_hydrogens geom
_atom_sites_solution_primary direct
_atom_sites_solution_secondary difmap
_cell_angle_alpha 90
_cell_angle_beta 90
_cell_angle_gamma 90
_cell_formula_units_Z 4
_cell_length_a 7.681(3)
_cell_length_b 12.525(5)
_cell_length_c 14.693(6)
_cell_measurement_reflns_used 9928
_cell_measurement_temperature 100.(2)
_cell_measurement_theta_max 26.3706
_cell_measurement_theta_min 2.9926
_cell_volume 1413.5(10)
_computing_cell_refinement 'SAINT V7.68A (Bruker AXS, 2009)'
_computing_data_collection 'Bruker Instrument Service v2011.12.3.0'
_computing_data_reduction 'SAINT V7.68A (Bruker AXS, 2009)'
_computing_molecular_graphics 'Mercury 3.0 (Macrae et al, 2008)'
_computing_structure_refinement 'SHELXL-97 (Sheldrick, 2008)'
_computing_structure_solution 'SHELXS-97 (Sheldrick, 2008)'
_diffrn_ambient_temperature 100.(2)
_diffrn_detector_area_resol_mean 8.3333
_diffrn_measured_fraction_theta_full 0.998
_diffrn_measured_fraction_theta_max 0.998
_diffrn_measurement_device_type 'Bruker APEX II DUO'
_diffrn_measurement_method '\f & \w scans'
_diffrn_radiation_monochromator graphite
_diffrn_radiation_source 'fine-focus sealed tube'
_diffrn_radiation_type MoK\a
_diffrn_radiation_wavelength 0.71073
_diffrn_reflns_av_R_equivalents 0.0400
_diffrn_reflns_av_sigmaI/netI 0.0220
_diffrn_reflns_limit_h_max 9
_diffrn_reflns_limit_h_min -9
_diffrn_reflns_limit_k_max 15
_diffrn_reflns_limit_k_min -15
_diffrn_reflns_limit_l_max 16
_diffrn_reflns_limit_l_min -18
_diffrn_reflns_number 21075
_diffrn_reflns_theta_full 26.44
_diffrn_reflns_theta_max 26.44
_diffrn_reflns_theta_min 2.14
_exptl_absorpt_coefficient_mu 0.233
_exptl_absorpt_correction_T_max 0.98
_exptl_absorpt_correction_T_min 0.88
_exptl_absorpt_correction_type multi-scan
_exptl_absorpt_process_details 'SADABS V2008/1 (Bruker AXS)'
_exptl_crystal_colour 'clear colourless'
_exptl_crystal_density_diffrn 1.322
_exptl_crystal_density_method 'not measured'
_exptl_crystal_description Plate
_exptl_crystal_F_000 600
_exptl_crystal_size_max 0.290
_exptl_crystal_size_mid 0.230
_exptl_crystal_size_min 0.080
_refine_diff_density_max 0.233
_refine_diff_density_min -0.242
_refine_ls_abs_structure_details 'Flack H D (1983), Acta Cryst. A39, 876-881'
_refine_ls_abs_structure_Flack 0.02(5)
_refine_ls_extinction_method none
_refine_ls_goodness_of_fit_ref 1.051
_refine_ls_hydrogen_treatment constr
_refine_ls_matrix_type full
_refine_ls_number_parameters 174
_refine_ls_number_reflns 2909
_refine_ls_number_restraints 0
_refine_ls_restrained_S_all 1.051
_refine_ls_R_factor_all 0.0257
_refine_ls_R_factor_gt 0.0244
_refine_ls_shift/su_max 0.001
_refine_ls_shift/su_mean 0.000
_refine_ls_structure_factor_coef Fsqd
_refine_ls_weighting_details 'calc w=1/[\s^2^(Fo^2^)+(0.0346P)^2^+0.2827P] where P=(Fo^2^+2Fc^2^)/3'
_refine_ls_weighting_scheme calc
_refine_ls_wR_factor_gt 0.0626
_refine_ls_wR_factor_ref 0.0634
_reflns_number_gt 2814
_reflns_number_total 2909
_reflns_threshold_expression >2sigma(I)
_cod_data_source_file c4ob01430h2.cif
_cod_data_source_block 7a
_cod_depositor_comments 'Adding full bibliography for 7154007.cif.'
_cod_original_cell_volume 1413.5(9)
_cod_database_code 7154007

loop_
_space_group_symop_operation_xyz
'x, y, z'
'-x+1/2, -y, z+1/2'
'-x, y+1/2, -z+1/2'
'x+1/2, -y+1/2, -z'

loop_
_atom_site_type_symbol
_atom_site_label
_atom_site_fract_x
_atom_site_fract_y
_atom_site_fract_z
_atom_site_U_iso_or_equiv
_atom_site_adp_type
_atom_site_calc_flag
_atom_site_refinement_flags
_atom_site_occupancy
N N1 0.19094(15) 0.52095(9) 0.95273(8) 0.0176(2) Uani d . 1
C C2 0.22022(17) 0.62584(10) 0.94040(9) 0.0166(3) Uani d . 1
C C3 0.05852(17) 0.67435(11) 0.89691(9) 0.0160(3) Uani d . 1
H H3 0.0056 0.7284 0.9387 0.019 Uiso calc R 1
C C4 -0.06967(17) 0.58118(10) 0.88120(10) 0.0184(3) Uani d . 1
H H4 -0.0802 0.5684 0.8142 0.022 Uiso calc R 1
C C5 0.01969(18) 0.48371(12) 0.92501(11) 0.0226(3) Uani d . 1
H H5A -0.0474 0.4583 0.9783 0.027 Uiso calc R 1
H H5B 0.0299 0.4246 0.8806 0.027 Uiso calc R 1
C C6 0.3191(2) 0.45054(11) 0.99403(10) 0.0202(3) Uani d . 1
H H6A 0.2636 0.4104 1.0443 0.024 Uiso calc R 1
H H6B 0.4142 0.4941 1.0203 0.024 Uiso calc R 1
C C7 0.3955(2) 0.37199(11) 0.92590(10) 0.0250(3) Uani d . 1
H H7A 0.4441 0.4118 0.8735 0.03 Uiso calc R 1
H H7B 0.3019 0.3249 0.9028 0.03 Uiso calc R 1
C C8 0.5383(2) 0.30396(14) 0.96873(14) 0.0381(4) Uani d . 1
H H8A 0.6327 0.3503 0.99 0.057 Uiso calc R 1
H H8B 0.5837 0.2538 0.9234 0.057 Uiso calc R 1
H H8C 0.4903 0.2641 1.0203 0.057 Uiso calc R 1
O O9 0.35254(12) 0.67427(8) 0.96143(7) 0.0236(2) Uani d . 1
S S10 0.10430(4) 0.73380(3) 0.78842(2) 0.01811(9) Uani d . 1
O O11 0.19619(15) 0.65645(8) 0.73388(7) 0.0278(2) Uani d . 1
O O12 -0.05840(13) 0.77503(8) 0.75431(7) 0.0262(2) Uani d . 1
C C13 0.24413(19) 0.84334(11) 0.80781(9) 0.0204(3) Uani d . 1
C C14 0.4232(2) 0.82857(13) 0.80502(10) 0.0274(3) Uani d . 1
H H14 0.471 0.7594 0.7958 0.033 Uiso calc R 1
C C15 0.5315(2) 0.91653(16) 0.81588(11) 0.0359(4) Uani d . 1
H H15 0.6543 0.9077 0.8147 0.043 Uiso calc R 1
C C16 0.4607(2) 1.01679(15) 0.82840(11) 0.0349(4) Uani d . 1
H H16 0.5354 1.0768 0.8345 0.042 Uiso calc R 1
C C17 0.2812(2) 1.03093(13) 0.83223(11) 0.0315(4) Uani d . 1
H H17 0.2338 1.1002 0.8415 0.038 Uiso calc R 1
C C18 0.1716(2) 0.94368(12) 0.82253(10) 0.0242(3) Uani d . 1
H H18 0.0488 0.9523 0.8259 0.029 Uiso calc R 1
C C19 -0.2494(2) 0.60252(13) 0.91944(14) 0.0333(4) Uani d . 1
H H19A -0.3251 0.5413 0.907 0.05 Uiso calc R 1
H H19B -0.2982 0.6665 0.8908 0.05 Uiso calc R 1
H H19C -0.2412 0.6136 0.9853 0.05 Uiso calc R 1

loop_
_atom_site_aniso_label
_atom_site_aniso_U_11
_atom_site_aniso_U_22
_atom_site_aniso_U_33
_atom_site_aniso_U_12
_atom_site_aniso_U_13
_atom_site_aniso_U_23
N1 0.0158(6) 0.0172(5) 0.0199(6) 0.0003(5) -0.0020(5) -0.0005(5)
C2 0.0172(7) 0.0177(6) 0.0148(6) 0.0006(5) 0.0004(5) -0.0016(5)
C3 0.0137(6) 0.0175(6) 0.0167(6) -0.0004(5) 0.0009(5) -0.0005(5)
C4 0.0161(7) 0.0181(6) 0.0210(7) -0.0024(5) -0.0015(5) 0.0001(5)
C5 0.0186(7) 0.0197(7) 0.0294(8) -0.0032(6) -0.0030(6) 0.0019(6)
C6 0.0202(7) 0.0200(7) 0.0205(7) 0.0023(6) -0.0011(6) 0.0038(5)
C7 0.0232(7) 0.0199(7) 0.0319(8) 0.0014(6) -0.0018(7) -0.0032(6)
C8 0.0320(9) 0.0269(8) 0.0554(11) 0.0106(7) -0.0030(8) 0.0017(8)
O9 0.0177(5) 0.0211(5) 0.0318(6) -0.0025(4) -0.0076(4) -0.0003(4)
S10 0.01714(15) 0.02047(16) 0.01670(16) -0.00111(13) -0.00030(13) 0.00120(12)
O11 0.0313(6) 0.0304(5) 0.0217(5) -0.0007(5) 0.0061(4) -0.0048(4)
O12 0.0224(5) 0.0277(5) 0.0286(5) -0.0019(5) -0.0074(4) 0.0081(4)
C13 0.0202(7) 0.0247(7) 0.0164(7) -0.0055(6) -0.0004(5) 0.0048(5)
C14 0.0221(7) 0.0369(8) 0.0231(8) -0.0034(7) 0.0016(6) 0.0032(6)
C15 0.0244(8) 0.0567(12) 0.0267(9) -0.0140(8) 0.0003(6) 0.0051(8)
C16 0.0410(9) 0.0408(10) 0.0228(8) -0.0222(8) -0.0072(7) 0.0070(7)
C17 0.0471(10) 0.0258(8) 0.0216(8) -0.0072(7) -0.0075(7) 0.0053(6)
C18 0.0275(8) 0.0255(7) 0.0195(7) -0.0017(6) -0.0035(6) 0.0053(6)
C19 0.0135(7) 0.0289(8) 0.0576(11) -0.0017(6) 0.0024(7) 0.0022(8)

loop_
_atom_type_symbol
_atom_type_description
_atom_type_scat_dispersion_real
_atom_type_scat_dispersion_imag
_atom_type_scat_source
C C 0.0033 0.0016 'International Tables Vol C Tables 4.2.6.8 and 6.1.1.4'
H H 0.0000 0.0000 'International Tables Vol C Tables 4.2.6.8 and 6.1.1.4'
N N 0.0061 0.0033 'International Tables Vol C Tables 4.2.6.8 and 6.1.1.4'
O O 0.0106 0.0060 'International Tables Vol C Tables 4.2.6.8 and 6.1.1.4'
S S 0.1246 0.1234 'International Tables Vol C Tables 4.2.6.8 and 6.1.1.4'

loop_
_geom_angle_atom_site_label_1
_geom_angle_atom_site_label_2
_geom_angle_atom_site_label_3
_geom_angle
C2 N1 C5 115.27(12)
C2 N1 C6 122.37(12)
C5 N1 C6 122.33(12)
O9 C2 N1 126.10(13)
O9 C2 C3 125.84(12)
N1 C2 C3 108.05(11)
C2 C3 C4 106.33(11)
C2 C3 S10 112.24(9)
C4 C3 S10 107.80(9)
C2 C3 H3 110.1
C4 C3 H3 110.1
S10 C3 H3 110.1
C19 C4 C5 113.00(13)
C19 C4 C3 113.10(12)
C5 C4 C3 104.61(11)
C19 C4 H4 108.7
C5 C4 H4 108.7
C3 C4 H4 108.7
N1 C5 C4 105.41(11)
N1 C5 H5A 110.7
C4 C5 H5A 110.7
N1 C5 H5B 110.7
C4 C5 H5B 110.7
H5A C5 H5B 108.8
N1 C6 C7 112.25(12)
N1 C6 H6A 109.2
C7 C6 H6A 109.2
N1 C6 H6B 109.2
C7 C6 H6B 109.2
H6A C6 H6B 107.9
C6 C7 C8 111.54(14)
C6 C7 H7A 109.3
C8 C7 H7A 109.3
C6 C7 H7B 109.3
C8 C7 H7B 109.3
H7A C7 H7B 108.0
C7 C8 H8A 109.5
C7 C8 H8B 109.5
H8A C8 H8B 109.5
C7 C8 H8C 109.5
H8A C8 H8C 109.5
H8B C8 H8C 109.5
O11 S10 O12 118.14(7)
O11 S10 C13 108.31(7)
O12 S10 C13 107.75(7)
O11 S10 C3 108.11(7)
O12 S10 C3 106.71(6)
C13 S10 C3 107.36(6)
C14 C13 C18 121.44(14)
C14 C13 S10 119.62(12)
C18 C13 S10 118.90(12)
C13 C14 C15 118.94(16)
C13 C14 H14 120.5
C15 C14 H14 120.5
C16 C15 C14 120.03(16)
C16 C15 H15 120.0
C14 C15 H15 120.0
C15 C16 C17 120.77(16)
C15 C16 H16 119.6
C17 C16 H16 119.6
C18 C17 C16 119.81(17)
C18 C17 H17 120.1
C16 C17 H17 120.1
C17 C18 C13 118.98(15)
C17 C18 H18 120.5
C13 C18 H18 120.5
C4 C19 H19A 109.5
C4 C19 H19B 109.5
H19A C19 H19B 109.5
C4 C19 H19C 109.5
H19A C19 H19C 109.5
H19B C19 H19C 109.5

loop_
_geom_bond_atom_site_label_1
_geom_bond_atom_site_label_2
_geom_bond_distance
N1 C2 1.3452(18)
N1 C5 1.4537(18)
N1 C6 1.4541(18)
C2 O9 1.2233(17)
C2 C3 1.5232(19)
C3 C4 1.5442(18)
C3 S10 1.7941(14)
C3 H3 1.0
C4 C19 1.514(2)
C4 C5 1.541(2)
C4 H4 1.0
C5 H5A 0.99
C5 H5B 0.99
C6 C7 1.521(2)
C6 H6A 0.99
C6 H6B 0.99
C7 C8 1.525(2)
C7 H7A 0.99
C7 H7B 0.99
C8 H8A 0.98
C8 H8B 0.98
C8 H8C 0.98
S10 O11 1.4419(11)
S10 O12 1.4420(11)
S10 C13 1.7656(15)
C13 C14 1.389(2)
C13 C18 1.392(2)
C14 C15 1.390(2)
C14 H14 0.95
C15 C16 1.381(3)
C15 H15 0.95
C16 C17 1.391(3)
C16 H16 0.95
C17 C18 1.387(2)
C17 H17 0.95
C18 H18 0.95
C19 H19A 0.98
C19 H19B 0.98
C19 H19C 0.98

loop_
_geom_torsion_atom_site_label_1
_geom_torsion_atom_site_label_2
_geom_torsion_atom_site_label_3
_geom_torsion_atom_site_label_4
_geom_torsion
C5 N1 C2 O9 177.64(13)
C6 N1 C2 O9 -0.1(2)
C5 N1 C2 C3 -1.50(16)
C6 N1 C2 C3 -179.28(11)
O9 C2 C3 C4 178.47(13)
N1 C2 C3 C4 -2.40(14)
O9 C2 C3 S10 60.82(16)
N1 C2 C3 S10 -120.04(11)
C2 C3 C4 C19 128.36(13)
S10 C3 C4 C19 -111.09(13)
C2 C3 C4 C5 4.98(14)
S10 C3 C4 C5 125.53(10)
C2 N1 C5 C4 4.73(16)
C6 N1 C5 C4 -177.48(12)
C19 C4 C5 N1 -129.16(13)
C3 C4 C5 N1 -5.71(14)
C2 N1 C6 C7 -110.66(15)
C5 N1 C6 C7 71.71(17)
N1 C6 C7 C8 176.11(12)
C2 C3 S10 O11 51.16(11)
C4 C3 S10 O11 -65.60(10)
C2 C3 S10 O12 179.21(9)
C4 C3 S10 O12 62.45(10)
C2 C3 S10 C13 -65.48(11)
C4 C3 S10 C13 177.76(9)
O11 S10 C13 C14 -25.30(14)
O12 S10 C13 C14 -154.18(12)
C3 S10 C13 C14 91.21(13)
O11 S10 C13 C18 152.52(11)
O12 S10 C13 C18 23.65(13)
C3 S10 C13 C18 -90.96(12)
C18 C13 C14 C15 -1.0(2)
S10 C13 C14 C15 176.80(11)
C13 C14 C15 C16 -0.6(2)
C14 C15 C16 C17 1.3(3)
C15 C16 C17 C18 -0.6(3)
C16 C17 C18 C13 -0.9(2)
C14 C13 C18 C17 1.7(2)
S10 C13 C18 C17 -176.10(11)
